data_4130023
loop_
_publ_author_name
'Longobardi, Lauren E.'
'Liu, Lei'
'Grimme, Stefan'
'Stephan, Douglas W.'

_publ_section_title
;
 Stable Borocyclic Radicals via Frustrated Lewis Pair Hydrogenations.
;
_journal_issue 8
_journal_name_full 'Journal of the American Chemical Society'
_journal_page_first 2500
_journal_page_last 2503
_journal_paper_doi 10.1021/jacs.5b12823
_journal_volume 138
_journal_year 2016
_chemical_formula_moiety 'C32 H8 B F15 O2, C H2 Cl2'
_chemical_formula_sum 'C33 H10 B Cl2 F15 O2'
_chemical_formula_weight 805.15
_space_group_crystal_system triclinic
_space_group_IT_number 2
_space_group_name_Hall '-P 1'
_space_group_name_H-M_alt 'P -1'
_symmetry_Int_Tables_number 2
_audit_creation_date 2015-12-07
_audit_creation_method
;
Olex2 1.2
(compiled 2015.09.30 svn.r3233 for OlexSys, GUI svn.r5103)
;
_cell_angle_alpha 84.408(5)
_cell_angle_beta 80.506(5)
_cell_angle_gamma 88.459(5)
_cell_formula_units_Z 2
_cell_length_a 10.9016(11)
_cell_length_b 11.8469(11)
_cell_length_c 11.8554(12)
_cell_measurement_reflns_used 4990
_cell_measurement_temperature 150(2)
_cell_measurement_theta_max 24.34
_cell_measurement_theta_min 2.55
_cell_volume 1502.9(3)
_computing_molecular_graphics 'Olex2 (Dolomanov et al., 2009)'
_computing_publication_material 'Olex2 (Dolomanov et al., 2009)'
_computing_structure_refinement 'olex2.refine (Bourhis et al., 2015)'
_computing_structure_solution 'SHELXS-97 (Sheldrick, 2008)'
_diffrn_ambient_temperature 150.0
_diffrn_measured_fraction_theta_full 0.9961
_diffrn_measured_fraction_theta_max 0.9929
_diffrn_measurement_device_type 'Bruker APEX-II CCD'
_diffrn_radiation_type 'Mo K\a'
_diffrn_radiation_wavelength 0.71073
_diffrn_reflns_av_R_equivalents 0.0497
_diffrn_reflns_av_unetI/netI 0.0621
_diffrn_reflns_limit_h_max 14
_diffrn_reflns_limit_h_min -14
_diffrn_reflns_limit_k_max 15
_diffrn_reflns_limit_k_min -14
_diffrn_reflns_limit_l_max 15
_diffrn_reflns_limit_l_min -15
_diffrn_reflns_number 26267
_diffrn_reflns_theta_full 27.5483
_diffrn_reflns_theta_max 27.55
_diffrn_reflns_theta_min 1.73
_exptl_absorpt_coefficient_mu 0.344
_exptl_absorpt_correction_T_max 0.7456
_exptl_absorpt_correction_T_min 0.6686
_exptl_absorpt_correction_type multi-scan
_exptl_absorpt_process_details
;
SADABS-2014/3 (Bruker,2014/3) was used for absorption correction.
wR2(int) was 0.0581 before and 0.0516 after correction.
The Ratio of minimum to maximum transmission is 0.8967.
The \l/2 correction factor is 0.00150.
;
_exptl_crystal_colour red
_exptl_crystal_colour_primary red
_exptl_crystal_density_diffrn 1.7791
_exptl_crystal_density_method 'not measured'
_exptl_crystal_description block
_exptl_crystal_F_000 797.3338
_exptl_crystal_size_max 0.2
_exptl_crystal_size_mid 0.2
_exptl_crystal_size_min 0.1
_refine_diff_density_max 0.5729
_refine_diff_density_min -0.7427
_refine_diff_density_rms 0.1225
_refine_ls_d_res_high 0.7684
_refine_ls_d_res_low 11.7898
_refine_ls_extinction_expression Fc^*^=kFc[1+0.001xFc^2^\l^3^/sin(2\q)]^-1/4^
_refine_ls_goodness_of_fit_ref 1.0285
_refine_ls_hydrogen_treatment mixed
_refine_ls_matrix_type full
_refine_ls_number_constraints 17
_refine_ls_number_parameters 478
_refine_ls_number_reflns 6897
_refine_ls_number_restraints 0
_refine_ls_restrained_S_all 1.0285
_refine_ls_R_factor_all 0.0934
_refine_ls_R_factor_gt 0.0459
_refine_ls_shift/su_max 0.0001
_refine_ls_shift/su_mean 0.0000
_refine_ls_structure_factor_coef Fsqd
_refine_ls_weighting_details 'w=1/[\s^2^(Fo^2^)+(0.0409P)^2^+0.5947P] where P=(Fo^2^+2Fc^2^)/3'
_refine_ls_weighting_scheme calc
_refine_ls_wR_factor_gt 0.0921
_refine_ls_wR_factor_ref 0.1112
_reflns_Friedel_coverage 0.0
_reflns_limit_h_max 14
_reflns_limit_h_min -13
_reflns_limit_k_max 15
_reflns_limit_k_min -15
_reflns_limit_l_max 15
_reflns_limit_l_min 0
_reflns_number_gt 4257
_reflns_number_total 6897
_reflns_threshold_expression I>=2u(I)
_cod_data_source_file 2-LEL74_0m.cif
_cod_data_source_block LEL74_0m
_cod_database_code 4130023
_olex2_refinement_description
;
1. Fixed Uiso
 At 1.2 times of:
  All C(H) groups
2. Others
 Fixed Uiso: H33b(0.054586) H33a(0.054586)
3.a Secondary CH2 refined with riding coordinates:
 C33(H33a,H33b)
3.b Aromatic/amide H refined with riding coordinates:
 C3(H3), C4(H4), C8(H8), C7(H7), C6(H6), C5(H5), C2(H2), C1(H1)
;
_olex2_submission_special_instructions 'No special instructions were received'

loop_
_space_group_symop_id
_space_group_symop_operation_xyz
1 x,y,z
2 -x,-y,-z

loop_
_atom_site_label
_atom_site_type_symbol
_atom_site_fract_x
_atom_site_fract_y
_atom_site_fract_z
_atom_site_U_iso_or_equiv
_atom_site_adp_type
_atom_site_occupancy
_atom_site_refinement_flags_posn
F8 F 0.68689(14) 1.11915(12) 0.93911(13) 0.0370(4) Uani 1.000000 .
F3 F 0.53861(15) 0.98441(15) 0.23477(13) 0.0469(4) Uani 1.000000 .
F4 F 0.79055(14) 0.98401(14) 0.20882(12) 0.0405(4) Uani 1.000000 .
F5 F 0.90750(12) 0.89072(11) 0.37387(12) 0.0284(3) Uani 1.000000 .
F15 F 0.86746(12) 0.62636(11) 0.44022(12) 0.0292(3) Uani 1.000000 .
F14 F 1.10238(14) 0.55812(12) 0.36995(13) 0.0383(4) Uani 1.000000 .
F13 F 1.29170(13) 0.63283(14) 0.46652(14) 0.0448(4) Uani 1.000000 .
F12 F 1.24205(13) 0.78096(14) 0.63092(13) 0.0401(4) Uani 1.000000 .
F11 F 1.01340(12) 0.85500(12) 0.69627(12) 0.0300(4) Uani 1.000000 .
F6 F 0.86335(12) 1.01120(11) 0.57732(11) 0.0268(3) Uani 1.000000 .
F7 F 0.81710(14) 1.17079(11) 0.72505(12) 0.0342(4) Uani 1.000000 .
F9 F 0.59604(14) 0.90510(12) 1.00004(12) 0.0357(4) Uani 1.000000 .
F10 F 0.62873(13) 0.75027(11) 0.85408(12) 0.0307(4) Uani 1.000000 .
F1 F 0.51728(12) 0.80438(12) 0.60646(12) 0.0311(4) Uani 1.000000 .
F2 F 0.40317(13) 0.89088(13) 0.43441(13) 0.0391(4) Uani 1.000000 .
O1 O 0.70646(14) 0.66916(13) 0.64536(13) 0.0203(4) Uani 1.000000 .
O2 O 0.87619(16) 0.64297(14) 0.79527(14) 0.0296(4) Uani 1.000000 .
C3 C 0.7119(3) 0.3454(2) 1.1057(2) 0.0376(7) Uani 1.000000 .
H3 H 0.6961(3) 0.2921(2) 1.1715(2) 0.0452(8) Uiso 1.000000 R
C4 C 0.6366(2) 0.3474(2) 1.0228(2) 0.0304(6) Uani 1.000000 .
H4 H 0.5693(2) 0.2961(2) 1.0330(2) 0.0365(7) Uiso 1.000000 R
C12 C 0.6577(2) 0.42347(19) 0.9243(2) 0.0232(5) Uani 1.000000 .
C11 C 0.7581(2) 0.49812(19) 0.9134(2) 0.0226(5) Uani 1.000000 .
C10 C 0.7867(2) 0.58173(19) 0.8129(2) 0.0217(5) Uani 1.000000 .
C9 C 0.6954(2) 0.59230(19) 0.7268(2) 0.0204(5) Uani 1.000000 .
C21 C 0.7535(2) 0.87024(19) 0.7075(2) 0.0192(5) Uani 1.000000 .
C22 C 0.7963(2) 0.98148(19) 0.6819(2) 0.0208(5) Uani 1.000000 .
C23 C 0.7746(2) 1.06465(19) 0.7566(2) 0.0240(6) Uani 1.000000 .
C24 C 0.7082(2) 1.0393(2) 0.8648(2) 0.0248(6) Uani 1.000000 .
C18 C 0.5961(2) 0.9372(2) 0.3197(2) 0.0294(6) Uani 1.000000 .
C19 C 0.7233(2) 0.9367(2) 0.3069(2) 0.0269(6) Uani 1.000000 .
C20 C 0.7821(2) 0.88719(19) 0.3940(2) 0.0215(5) Uani 1.000000 .
C15 C 0.7188(2) 0.83731(19) 0.4981(2) 0.0202(5) Uani 1.000000 .
C13 C 0.5779(2) 0.42885(19) 0.8341(2) 0.0233(5) Uani 1.000000 .
C14 C 0.5947(2) 0.51286(19) 0.7397(2) 0.0212(5) Uani 1.000000 .
C8 C 0.5128(2) 0.5218(2) 0.6593(2) 0.0262(6) Uani 1.000000 .
H8 H 0.5243(2) 0.5798(2) 0.5974(2) 0.0315(7) Uiso 1.000000 R
C7 C 0.4163(2) 0.4476(2) 0.6694(2) 0.0314(6) Uani 1.000000 .
H7 H 0.3609(2) 0.4540(2) 0.6151(2) 0.0376(8) Uiso 1.000000 R
C6 C 0.4009(2) 0.3629(2) 0.7602(2) 0.0377(7) Uani 1.000000 .
H6 H 0.3355(2) 0.3102(2) 0.7666(2) 0.0452(8) Uiso 1.000000 R
C5 C 0.4790(2) 0.3540(2) 0.8414(2) 0.0331(6) Uani 1.000000 .
H5 H 0.4654(2) 0.2961(2) 0.9033(2) 0.0397(8) Uiso 1.000000 R
C2 C 0.8101(3) 0.4195(2) 1.0950(2) 0.0384(7) Uani 1.000000 .
H2 H 0.8612(3) 0.4175(2) 1.1528(2) 0.0461(8) Uiso 1.000000 R
C1 C 0.8323(2) 0.4964(2) 0.9987(2) 0.0303(6) Uani 1.000000 .
H1 H 0.8986(2) 0.5485(2) 0.9907(2) 0.0364(7) Uiso 1.000000 R
C27 C 0.9279(2) 0.74566(19) 0.57012(19) 0.0190(5) Uani 1.000000 .
C32 C 0.9592(2) 0.6690(2) 0.4885(2) 0.0237(5) Uani 1.000000 .
C31 C 1.0785(2) 0.6314(2) 0.4520(2) 0.0276(6) Uani 1.000000 .
C30 C 1.1743(2) 0.6692(2) 0.5002(2) 0.0296(6) Uani 1.000000 .
C29 C 1.1491(2) 0.7441(2) 0.5823(2) 0.0267(6) Uani 1.000000 .
C28 C 1.0287(2) 0.7813(2) 0.6147(2) 0.0219(5) Uani 1.000000 .
C25 C 0.6623(2) 0.9316(2) 0.8952(2) 0.0239(5) Uani 1.000000 .
C26 C 0.6837(2) 0.85229(19) 0.8163(2) 0.0218(5) Uani 1.000000 .
C16 C 0.5902(2) 0.8435(2) 0.5067(2) 0.0235(5) Uani 1.000000 .
C17 C 0.5285(2) 0.8896(2) 0.4203(2) 0.0272(6) Uani 1.000000 .
B1 B 0.7835(2) 0.7838(2) 0.6069(2) 0.0200(6) Uani 1.000000 .
C33 C 1.0145(3) 0.8156(3) 1.0851(2) 0.0452(8) Uani 1.000000 .
H33a H 1.0061(3) 0.8838(3) 1.1280(2) 0.054586 Uiso 1.000000 R
H33b H 1.1043(3) 0.7998(3) 1.0622(2) 0.054586 Uiso 1.000000 R
Cl1 Cl 0.94648(9) 0.70013(8) 1.17513(7) 0.0601(3) Uani 1.000000 .
Cl2 Cl 0.94654(12) 0.84299(10) 0.96256(8) 0.0891(4) Uani 1.000000 .

loop_
_atom_site_aniso_label
_atom_site_aniso_U_11
_atom_site_aniso_U_22
_atom_site_aniso_U_33
_atom_site_aniso_U_12
_atom_site_aniso_U_13
_atom_site_aniso_U_23
F8 0.0423(9) 0.0304(8) 0.0375(9) -0.0037(7) 0.0022(7) -0.0135(7)
F3 0.0404(10) 0.0713(12) 0.0303(9) 0.0148(9) -0.0171(8) 0.0037(8)
F4 0.0395(9) 0.0544(10) 0.0229(8) 0.0049(8) -0.0020(7) 0.0124(7)
F5 0.0199(7) 0.0357(8) 0.0268(8) -0.0027(6) -0.0012(6) 0.0071(6)
F15 0.0273(8) 0.0295(8) 0.0317(8) -0.0018(6) -0.0046(6) -0.0077(6)
F14 0.0403(9) 0.0344(9) 0.0366(9) 0.0102(7) 0.0046(7) -0.0068(7)
F13 0.0223(8) 0.0563(11) 0.0504(11) 0.0146(7) 0.0050(7) -0.0005(8)
F12 0.0179(8) 0.0618(11) 0.0409(10) -0.0029(7) -0.0084(7) 0.0008(8)
F11 0.0231(8) 0.0400(9) 0.0284(8) -0.0026(6) -0.0057(6) -0.0074(7)
F6 0.0290(8) 0.0278(8) 0.0218(8) -0.0096(6) -0.0011(6) 0.0036(6)
F7 0.0441(9) 0.0211(7) 0.0369(9) -0.0116(7) -0.0062(7) 0.0018(6)
F9 0.0401(9) 0.0348(8) 0.0265(8) -0.0038(7) 0.0127(7) -0.0049(7)
F10 0.0340(9) 0.0211(7) 0.0316(8) -0.0068(6) 0.0111(7) -0.0009(6)
F1 0.0190(7) 0.0400(9) 0.0317(9) 0.0005(6) -0.0009(6) 0.0048(7)
F2 0.0189(8) 0.0545(10) 0.0449(10) 0.0062(7) -0.0114(7) -0.0011(8)
O1 0.0184(9) 0.0213(8) 0.0201(9) -0.0031(7) -0.0015(7) 0.0019(7)
O2 0.0273(10) 0.0338(10) 0.0276(10) -0.0112(8) -0.0070(8) 0.0045(8)
C3 0.0456(18) 0.0354(16) 0.0270(16) 0.0009(14) 0.0004(13) 0.0100(12)
C4 0.0298(15) 0.0236(13) 0.0335(16) -0.0015(11) 0.0043(12) 0.0033(12)
C12 0.0238(13) 0.0194(12) 0.0242(14) 0.0018(10) 0.0021(11) -0.0020(10)
C11 0.0231(13) 0.0207(12) 0.0223(13) 0.0004(10) -0.0002(11) 0.0005(10)
C10 0.0202(13) 0.0219(12) 0.0222(13) -0.0009(10) -0.0009(10) -0.0024(10)
C9 0.0182(12) 0.0217(12) 0.0202(13) 0.0014(10) 0.0018(10) -0.0054(10)
C21 0.0148(12) 0.0203(12) 0.0223(13) 0.0001(10) -0.0049(10) 0.0022(10)
C22 0.0166(12) 0.0262(13) 0.0187(13) -0.0028(10) -0.0042(10) 0.0041(10)
C23 0.0221(13) 0.0206(12) 0.0296(15) -0.0051(10) -0.0074(11) 0.0029(11)
C24 0.0227(13) 0.0251(13) 0.0279(14) 0.0011(10) -0.0042(11) -0.0091(11)
C18 0.0320(15) 0.0351(15) 0.0245(14) 0.0090(12) -0.0163(12) -0.0019(12)
C19 0.0298(15) 0.0310(14) 0.0186(14) 0.0029(11) -0.0018(11) -0.0003(11)
C20 0.0181(13) 0.0229(12) 0.0236(13) -0.0002(10) -0.0044(10) -0.0009(10)
C15 0.0180(12) 0.0182(12) 0.0246(13) -0.0002(10) -0.0040(10) -0.0022(10)
C13 0.0220(13) 0.0196(12) 0.0262(14) -0.0010(10) 0.0028(11) -0.0030(11)
C14 0.0185(12) 0.0193(12) 0.0249(14) -0.0026(10) 0.0007(10) -0.0047(10)
C8 0.0224(13) 0.0274(13) 0.0278(14) -0.0018(11) 0.0002(11) -0.0038(11)
C7 0.0229(14) 0.0371(15) 0.0359(16) -0.0033(12) -0.0077(12) -0.0063(13)
C6 0.0280(15) 0.0337(15) 0.0508(19) -0.0133(12) -0.0025(14) -0.0046(14)
C5 0.0322(15) 0.0254(14) 0.0401(17) -0.0085(12) -0.0032(13) 0.0032(12)
C2 0.0433(18) 0.0446(17) 0.0272(16) 0.0000(14) -0.0101(13) 0.0047(13)
C1 0.0302(15) 0.0337(15) 0.0259(15) -0.0023(12) -0.0040(12) 0.0018(12)
C27 0.0177(12) 0.0205(12) 0.0162(12) -0.0010(10) 0.0002(10) 0.0064(10)
C32 0.0223(13) 0.0220(12) 0.0247(14) -0.0017(10) -0.0019(11) 0.0054(11)
C31 0.0321(15) 0.0219(13) 0.0255(14) 0.0058(11) 0.0019(12) 0.0017(11)
C30 0.0184(13) 0.0344(15) 0.0303(15) 0.0078(11) 0.0041(11) 0.0093(12)
C29 0.0179(13) 0.0351(15) 0.0252(14) -0.0015(11) -0.0031(11) 0.0061(12)
C28 0.0220(13) 0.0241(13) 0.0177(13) -0.0010(10) -0.0008(10) 0.0042(10)
C25 0.0182(12) 0.0277(13) 0.0232(14) 0.0010(10) 0.0021(10) 0.0006(11)
C26 0.0176(12) 0.0198(12) 0.0258(14) -0.0038(10) -0.0001(10) 0.0033(10)
C16 0.0231(13) 0.0228(13) 0.0236(14) 0.0008(10) -0.0019(11) -0.0009(10)
C17 0.0183(13) 0.0314(14) 0.0336(15) 0.0044(11) -0.0091(11) -0.0039(12)
B1 0.0172(14) 0.0208(14) 0.0212(15) -0.0055(11) -0.0030(11) 0.0036(11)
C33 0.0345(17) 0.068(2) 0.0343(17) -0.0071(15) -0.0075(14) -0.0063(15)
Cl1 0.0700(6) 0.0641(6) 0.0460(5) -0.0172(5) -0.0060(4) -0.0063(4)
Cl2 0.1270(10) 0.0986(8) 0.0533(6) -0.0048(7) -0.0522(7) -0.0003(6)

loop_
_atom_type_symbol
_atom_type_scat_dispersion_real
_atom_type_scat_dispersion_imag
_atom_type_scat_Cromer_Mann_a1
_atom_type_scat_Cromer_Mann_a2
_atom_type_scat_Cromer_Mann_a3
_atom_type_scat_Cromer_Mann_a4
_atom_type_scat_Cromer_Mann_b1
_atom_type_scat_Cromer_Mann_b2
_atom_type_scat_Cromer_Mann_b3
_atom_type_scat_Cromer_Mann_b4
_atom_type_scat_Cromer_Mann_c
_atom_type_scat_source
_atom_type_scat_dispersion_source
C 0.00347 0.00161 2.31000 1.02000 1.58860 0.86500 20.84390 10.20750 0.56870 51.65120 0.215599998832 'International Tables Volume C Table 6.1.1.4 (pp. 500-502)' 'Henke, Gullikson and Davis, At. Data and Nucl. Data Tables, 1993, 54, 2'
B 0.00141 0.00067 2.05450 1.33260 1.09790 0.70680 23.21850 1.02100 60.34980 0.14030 -0.193200007081 'International Tables Volume C Table 6.1.1.4 (pp. 500-502)' 'Henke, Gullikson and Davis, At. Data and Nucl. Data Tables, 1993, 54, 2'
Cl 0.14873 0.16029 11.46040 7.19640 6.25560 1.64550 0.01040 1.16620 18.51940 47.77840 -9.55739974976 'International Tables Volume C Table 6.1.1.4 (pp. 500-502)' 'Henke, Gullikson and Davis, At. Data and Nucl. Data Tables, 1993, 54, 2'
H 0.00000 0.00000 0.49300 0.32291 0.14019 0.04081 10.51090 26.12570 3.14236 57.79970 0.0030380000826 'International Tables Volume C Table 6.1.1.4 (pp. 500-502)' 'Henke, Gullikson and Davis, At. Data and Nucl. Data Tables, 1993, 54, 2'
F 0.01794 0.01033 3.53920 2.64120 1.51700 1.02430 10.28250 4.29440 0.26150 26.14760 0.277599990368 'International Tables Volume C Table 6.1.1.4 (pp. 500-502)' 'Henke, Gullikson and Davis, At. Data and Nucl. Data Tables, 1993, 54, 2'
O 0.01158 0.00611 3.04850 2.28680 1.54630 0.86700 13.27710 5.70110 0.32390 32.90890 0.250800013542 'International Tables Volume C Table 6.1.1.4 (pp. 500-502)' 'Henke, Gullikson and Davis, At. Data and Nucl. Data Tables, 1993, 54, 2'

loop_
_geom_angle_atom_site_label_1
_geom_angle_atom_site_label_2
_geom_angle_atom_site_label_3
_geom_angle
B1 O1 C9 137.90(18)
C4 C3 H3 119.33(15)
C2 C3 H3 119.33(16)
C2 C3 C4 121.3(2)
H4 C4 C3 119.47(15)
C12 C4 C3 121.1(2)
C12 C4 H4 119.47(15)
C11 C12 C4 117.4(2)
C13 C12 C4 122.5(2)
C13 C12 C11 120.1(2)
C10 C11 C12 121.2(2)
C1 C11 C12 120.9(2)
C1 C11 C10 117.9(2)
C11 C10 O2 124.1(2)
C9 C10 O2 118.6(2)
C9 C10 C11 117.29(19)
C10 C9 O1 121.04(19)
C14 C9 O1 119.3(2)
C14 C9 C10 119.7(2)
C26 C21 C22 112.7(2)
B1 C21 C22 117.9(2)
B1 C21 C26 129.36(19)
C21 C22 F6 118.8(2)
C23 C22 F6 116.82(19)
C23 C22 C21 124.4(2)
C22 C23 F7 121.0(2)
C24 C23 F7 119.4(2)
C24 C23 C22 119.6(2)
C23 C24 F8 120.4(2)
C25 C24 F8 120.6(2)
C25 C24 C23 119.0(2)
C19 C18 F3 120.0(2)
C17 C18 F3 120.6(2)
C17 C18 C19 119.3(2)
C18 C19 F4 119.9(2)
C20 C19 F4 120.2(2)
C20 C19 C18 119.9(2)
C19 C20 F5 115.8(2)
C15 C20 F5 120.7(2)
C15 C20 C19 123.5(2)
C16 C15 C20 113.6(2)
B1 C15 C20 125.5(2)
B1 C15 C16 120.7(2)
C14 C13 C12 121.5(2)
C5 C13 C12 121.3(2)
C5 C13 C14 117.1(2)
C13 C14 C9 119.8(2)
C8 C14 C9 119.4(2)
C8 C14 C13 120.8(2)
H8 C8 C14 119.68(13)
C7 C8 C14 120.6(2)
C7 C8 H8 119.68(16)
H7 C7 C8 120.49(16)
C6 C7 C8 119.0(2)
C6 C7 H7 120.49(15)
H6 C6 C7 119.38(15)
C5 C6 C7 121.2(2)
C5 C6 H6 119.38(15)
C6 C5 C13 121.2(2)
H5 C5 C13 119.42(15)
H5 C5 C6 119.42(15)
H2 C2 C3 120.62(16)
C1 C2 C3 118.8(3)
C1 C2 H2 120.62(16)
C2 C1 C11 120.5(2)
H1 C1 C11 119.75(14)
H1 C1 C2 119.75(16)
C28 C27 C32 113.7(2)
B1 C27 C32 120.2(2)
B1 C27 C28 126.1(2)
C27 C32 F15 119.0(2)
C31 C32 F15 116.6(2)
C31 C32 C27 124.4(2)
C32 C31 F14 121.1(2)
C30 C31 F14 119.9(2)
C30 C31 C32 119.0(2)
C31 C30 F13 120.1(2)
C29 C30 F13 120.6(2)
C29 C30 C31 119.3(2)
C30 C29 F12 119.8(2)
C28 C29 F12 120.4(2)
C28 C29 C30 119.8(2)
C27 C28 F11 121.0(2)
C29 C28 F11 115.3(2)
C29 C28 C27 123.7(2)
C24 C25 F9 120.1(2)
C26 C25 F9 120.7(2)
C26 C25 C24 119.2(2)
C21 C26 F10 121.0(2)
C25 C26 F10 113.9(2)
C25 C26 C21 125.1(2)
C15 C16 F1 119.6(2)
C17 C16 F1 116.0(2)
C17 C16 C15 124.4(2)
C18 C17 F2 119.8(2)
C16 C17 F2 120.9(2)
C16 C17 C18 119.2(2)
C21 B1 O1 109.75(18)
C15 B1 O1 101.45(17)
C15 B1 C21 107.59(19)
C27 B1 O1 106.42(18)
C27 B1 C21 117.16(18)
C27 B1 C15 113.30(19)
H33b C33 H33a 107.9
Cl1 C33 H33a 109.16(10)
Cl1 C33 H33b 109.16(11)
Cl2 C33 H33a 109.16(12)
Cl2 C33 H33b 109.16(11)
Cl2 C33 Cl1 112.22(16)

loop_
_geom_bond_atom_site_label_1
_geom_bond_atom_site_label_2
_geom_bond_distance
F8 C24 1.345(3)
F3 C18 1.341(3)
F4 C19 1.348(3)
F5 C20 1.349(3)
F15 C32 1.362(3)
F14 C31 1.355(3)
F13 C30 1.349(3)
F12 C29 1.348(3)
F11 C28 1.352(3)
F6 C22 1.351(3)
F7 C23 1.348(3)
F9 C25 1.344(3)
F10 C26 1.366(2)
F1 C16 1.359(3)
F2 C17 1.349(3)
O1 C9 1.254(3)
O1 B1 1.604(3)
O2 C10 1.210(3)
C3 H3 0.9500
C3 C4 1.379(4)
C3 C2 1.384(4)
C4 H4 0.9500
C4 C12 1.396(3)
C12 C11 1.407(3)
C12 C13 1.481(3)
C11 C10 1.470(3)
C11 C1 1.394(3)
C10 C9 1.533(3)
C9 C14 1.445(3)
C21 C22 1.398(3)
C21 C26 1.386(3)
C21 B1 1.634(4)
C22 C23 1.378(3)
C23 C24 1.375(3)
C24 C25 1.376(3)
C18 C19 1.370(3)
C18 C17 1.373(4)
C19 C20 1.380(3)
C20 C15 1.395(3)
C15 C16 1.390(3)
C15 B1 1.636(4)
C13 C14 1.415(3)
C13 C5 1.400(3)
C14 C8 1.404(3)
C8 H8 0.9500
C8 C7 1.371(3)
C7 H7 0.9500
C7 C6 1.391(4)
C6 H6 0.9500
C6 C5 1.381(4)
C5 H5 0.9500
C2 H2 0.9500
C2 C1 1.382(3)
C1 H1 0.9500
C27 C32 1.387(3)
C27 C28 1.387(3)
C27 B1 1.626(3)
C32 C31 1.377(3)
C31 C30 1.375(4)
C30 C29 1.370(4)
C29 C28 1.378(3)
C25 C26 1.378(3)
C16 C17 1.378(3)
C33 H33a 0.9900
C33 H33b 0.9900
C33 Cl1 1.752(3)
C33 Cl2 1.736(3)
